data_7022122
loop_
_publ_author_name
'Mondal, Pallab'
'Hens, Amar'
'Basak, Sucharita'
'Rajak, Kajal Krishna'

_publ_section_title
;
 Mononuclear and dinuclear Re(I) complexes incorporating
 1-(2-pyridylazo)-2-naphthol: synthesis, structure, spectral, DFT and
 TDDFT studies.
;
_journal_issue 5
_journal_name_full 'Dalton transactions (Cambridge, England : 2003)'
_journal_page_first 1536
_journal_page_last 1549
_journal_paper_doi 10.1039/c2dt31774e
_journal_volume 42
_journal_year 2013
_chemical_formula_sum 'C21 H16 Cl0 N3 O4 Re'
_chemical_formula_weight 560.57
_chemical_name_systematic
;
?
;
_space_group_IT_number 2
_symmetry_cell_setting triclinic
_symmetry_space_group_name_Hall '-P 1'
_symmetry_space_group_name_H-M 'P -1'
_atom_sites_solution_hydrogens geom
_atom_sites_solution_primary direct
_atom_sites_solution_secondary difmap
_audit_creation_method SHELXL-97
_cell_angle_alpha 83.557(5)
_cell_angle_beta 68.824(5)
_cell_angle_gamma 78.410(5)
_cell_formula_units_Z 2
_cell_length_a 9.328(5)
_cell_length_b 9.625(5)
_cell_length_c 11.929(5)
_cell_measurement_temperature 293(2)
_cell_measurement_theta_max 25.00
_cell_measurement_theta_min 1.83
_cell_volume 977.4(8)
_computing_structure_refinement 'SHELXL-97 (Sheldrick, 1997)'
_diffrn_ambient_temperature 293(2)
_diffrn_measured_fraction_theta_full 0.998
_diffrn_measured_fraction_theta_max 0.998
_diffrn_radiation_monochromator graphite
_diffrn_radiation_source 'fine-focus sealed tube'
_diffrn_radiation_type MoK\a
_diffrn_radiation_wavelength 0.71073
_diffrn_reflns_av_R_equivalents 0.0245
_diffrn_reflns_av_sigmaI/netI 0.0262
_diffrn_reflns_limit_h_max 11
_diffrn_reflns_limit_h_min -11
_diffrn_reflns_limit_k_max 11
_diffrn_reflns_limit_k_min -11
_diffrn_reflns_limit_l_max 14
_diffrn_reflns_limit_l_min -14
_diffrn_reflns_number 9400
_diffrn_reflns_theta_full 25.00
_diffrn_reflns_theta_max 25.00
_diffrn_reflns_theta_min 1.83
_exptl_absorpt_coefficient_mu 6.249
_exptl_absorpt_correction_T_max 0.210
_exptl_absorpt_correction_T_min 0.167
_exptl_absorpt_correction_type multi-scan
_exptl_absorpt_process_details (SADABAS,SHELDRICK-1997)
_exptl_crystal_colour red
_exptl_crystal_density_diffrn 1.905
_exptl_crystal_density_method 'not measured'
_exptl_crystal_description parallopiped
_exptl_crystal_F_000 540
_exptl_crystal_size_max 0.30
_exptl_crystal_size_mid 0.25
_exptl_crystal_size_min 0.25
_refine_diff_density_max 0.507
_refine_diff_density_min -0.712
_refine_diff_density_rms 0.107
_refine_ls_extinction_method none
_refine_ls_goodness_of_fit_ref 1.185
_refine_ls_hydrogen_treatment none
_refine_ls_matrix_type full
_refine_ls_number_parameters 262
_refine_ls_number_reflns 3436
_refine_ls_number_restraints 0
_refine_ls_restrained_S_all 1.185
_refine_ls_R_factor_all 0.0239
_refine_ls_R_factor_gt 0.0229
_refine_ls_shift/su_max 0.000
_refine_ls_shift/su_mean 0.000
_refine_ls_structure_factor_coef Fsqd
_refine_ls_weighting_details 'calc w=1/[\s^2^(Fo^2^)+(0.0218P)^2^+0.5988P] where P=(Fo^2^+2Fc^2^)/3'
_refine_ls_weighting_scheme calc
_refine_ls_wR_factor_gt 0.0537
_refine_ls_wR_factor_ref 0.0541
_reflns_number_gt 3353
_reflns_number_total 3436
_reflns_threshold_expression >2sigma(I)
_cod_data_source_file c2dt31774e.txt
_cod_data_source_block '[Re2(PAN)2(CO)6].C6H12'
_cod_original_sg_symbol_H-M P-1
_cod_database_code 7022122

loop_
_symmetry_equiv_pos_as_xyz
'x, y, z'
'-x, -y, -z'

loop_
_atom_site_label
_atom_site_type_symbol
_atom_site_fract_x
_atom_site_fract_y
_atom_site_fract_z
_atom_site_U_iso_or_equiv
_atom_site_adp_type
_atom_site_occupancy
_atom_site_symmetry_multiplicity
_atom_site_calc_flag
_atom_site_refinement_flags
C1 C 0.2743(5) 0.1605(5) 0.1142(4) 0.0489(10) Uani 1 1 d .
C2 C 0.2883(5) -0.0050(5) -0.0540(4) 0.0444(10) Uani 1 1 d .
C3 C 0.3030(5) -0.1250(5) 0.1499(4) 0.0510(11) Uani 1 1 d .
C4 C -0.1082(5) -0.0178(4) 0.3531(4) 0.0397(9) Uani 1 1 d .
C5 C -0.1777(5) 0.0103(5) 0.4789(4) 0.0468(10) Uani 1 1 d .
H5 H -0.1405 0.0744 0.5097 0.056 Uiso 1 1 calc R
C6 C -0.2946(5) -0.0531(5) 0.5533(4) 0.0496(11) Uani 1 1 d .
H6 H -0.3332 -0.0344 0.6347 0.060 Uiso 1 1 calc R
C7 C -0.3615(5) -0.1483(5) 0.5118(4) 0.0449(10) Uani 1 1 d .
C8 C -0.4855(6) -0.2137(5) 0.5894(4) 0.0570(12) Uani 1 1 d .
H8 H -0.5233 -0.1980 0.6713 0.068 Uiso 1 1 calc R
C9 C -0.5507(6) -0.2996(5) 0.5458(5) 0.0629(13) Uani 1 1 d .
H9 H -0.6313 -0.3435 0.5984 0.076 Uiso 1 1 calc R
C10 C -0.4981(5) -0.3221(5) 0.4243(4) 0.0555(11) Uani 1 1 d .
H10 H -0.5452 -0.3792 0.3953 0.067 Uiso 1 1 calc R
C11 C -0.3767(5) -0.2608(4) 0.3458(4) 0.0460(10) Uani 1 1 d .
H11 H -0.3433 -0.2756 0.2639 0.055 Uiso 1 1 calc R
C12 C -0.3028(5) -0.1761(4) 0.3880(3) 0.0397(9) Uani 1 1 d .
C13 C -0.1682(4) -0.1151(4) 0.3079(3) 0.0372(8) Uani 1 1 d .
C14 C 0.0690(5) -0.2291(4) 0.0186(3) 0.0380(9) Uani 1 1 d .
C15 C 0.1658(6) -0.3527(5) 0.0334(4) 0.0573(12) Uani 1 1 d .
H15 H 0.1927 -0.3691 0.1022 0.069 Uiso 1 1 calc R
C16 C 0.2224(6) -0.4515(5) -0.0532(4) 0.0643(13) Uani 1 1 d .
H16 H 0.2874 -0.5357 -0.0445 0.077 Uiso 1 1 calc R
C17 C 0.1798(6) -0.4219(5) -0.1534(4) 0.0597(13) Uani 1 1 d .
H17 H 0.2161 -0.4860 -0.2144 0.072 Uiso 1 1 calc R
C18 C -0.0843(6) 0.2981(5) 0.1623(4) 0.0536(11) Uani 1 1 d .
H18 H -0.0572 0.2802 0.2309 0.064 Uiso 1 1 calc R
N1 N -0.1049(4) -0.1718(3) 0.1987(3) 0.0378(7) Uani 1 1 d .
N2 N 0.0120(4) -0.1287(3) 0.1126(3) 0.0367(7) Uani 1 1 d .
N3 N -0.0257(4) 0.1986(3) 0.0779(3) 0.0377(7) Uani 1 1 d .
O1 O 0.3447(4) 0.2443(4) 0.1166(4) 0.0751(10) Uani 1 1 d .
O2 O 0.3739(4) -0.0260(4) -0.1510(3) 0.0620(9) Uani 1 1 d .
O3 O 0.3932(5) -0.2126(4) 0.1724(4) 0.0781(11) Uani 1 1 d .
O4 O 0.0073(3) 0.0442(3) 0.2900(2) 0.0456(7) Uani 1 1 d .
Re1 Re 0.155357(17) 0.019781(16) 0.109139(13) 0.03846(7) Uani 1 1 d .
C38 C 0.0486(12) 0.4686(11) 0.3770(7) 0.133(3) Uani 1 1 d .
H10A H 0.0134 0.5070 0.3108 0.159 Uiso 1 1 calc R
H10B H 0.1372 0.3936 0.3461 0.159 Uiso 1 1 calc R
C39 C 0.1025(11) 0.5824(12) 0.4172(8) 0.151(4) Uani 1 1 d .
H10C H 0.2148 0.5715 0.3774 0.181 Uiso 1 1 calc R
H10D H 0.0575 0.6725 0.3879 0.181 Uiso 1 1 calc R
C37 C -0.0714(14) 0.4084(12) 0.4644(9) 0.171(5) Uani 1 1 d .
H10E H -0.1670 0.4489 0.4492 0.205 Uiso 1 1 calc R
H10F H -0.0507 0.3081 0.4490 0.205 Uiso 1 1 calc R

loop_
_atom_site_aniso_label
_atom_site_aniso_U_11
_atom_site_aniso_U_22
_atom_site_aniso_U_33
_atom_site_aniso_U_23
_atom_site_aniso_U_13
_atom_site_aniso_U_12
C1 0.050(3) 0.052(3) 0.050(3) -0.003(2) -0.021(2) -0.010(2)
C2 0.044(2) 0.046(2) 0.043(2) -0.0006(19) -0.019(2) -0.0012(19)
C3 0.052(3) 0.056(3) 0.048(3) 0.001(2) -0.022(2) -0.008(2)
C4 0.043(2) 0.041(2) 0.0312(19) -0.0014(16) -0.0132(17) 0.0016(17)
C5 0.059(3) 0.051(3) 0.031(2) -0.0156(18) -0.016(2) -0.002(2)
C6 0.053(3) 0.063(3) 0.027(2) -0.0091(19) -0.0092(19) -0.001(2)
C7 0.045(2) 0.047(2) 0.035(2) -0.0022(18) -0.0099(18) 0.0020(19)
C8 0.057(3) 0.060(3) 0.036(2) -0.001(2) 0.001(2) -0.002(2)
C9 0.053(3) 0.061(3) 0.057(3) 0.002(2) 0.001(2) -0.012(2)
C10 0.049(3) 0.048(3) 0.064(3) -0.009(2) -0.011(2) -0.009(2)
C11 0.048(2) 0.046(2) 0.038(2) -0.0098(18) -0.0093(19) -0.0011(19)
C12 0.041(2) 0.039(2) 0.033(2) -0.0067(17) -0.0100(17) 0.0020(17)
C13 0.041(2) 0.041(2) 0.0272(18) -0.0040(16) -0.0124(16) 0.0017(17)
C14 0.040(2) 0.039(2) 0.0303(19) -0.0104(16) -0.0065(16) -0.0034(17)
C15 0.071(3) 0.052(3) 0.044(2) -0.008(2) -0.022(2) 0.007(2)
C16 0.076(3) 0.046(3) 0.056(3) -0.011(2) -0.016(3) 0.015(2)
C17 0.078(3) 0.049(3) 0.041(2) -0.016(2) -0.008(2) -0.001(2)
C18 0.070(3) 0.050(3) 0.037(2) -0.0135(19) -0.015(2) -0.002(2)
N1 0.0386(18) 0.0440(18) 0.0307(17) -0.0070(14) -0.0139(14) -0.0002(14)
N2 0.0438(18) 0.0390(18) 0.0259(16) -0.0057(13) -0.0109(14) -0.0039(14)
N3 0.0431(18) 0.0384(18) 0.0292(16) -0.0093(13) -0.0085(14) -0.0053(14)
O1 0.073(2) 0.070(2) 0.093(3) -0.003(2) -0.034(2) -0.029(2)
O2 0.0539(19) 0.077(2) 0.0383(17) -0.0049(15) -0.0044(15) 0.0060(17)
O3 0.074(2) 0.078(3) 0.090(3) 0.017(2) -0.048(2) -0.004(2)
O4 0.0524(17) 0.0559(18) 0.0303(14) -0.0083(13) -0.0119(13) -0.0147(14)
Re1 0.04125(11) 0.04405(11) 0.03043(10) -0.00465(7) -0.01259(7) -0.00628(7)
C38 0.158(8) 0.168(9) 0.071(5) -0.036(5) -0.016(5) -0.054(7)
C39 0.166(8) 0.242(12) 0.096(6) 0.056(7) -0.064(6) -0.150(9)
C37 0.252(13) 0.195(10) 0.115(7) -0.015(7) -0.054(8) -0.163(10)

loop_
_atom_type_symbol
_atom_type_description
_atom_type_scat_dispersion_real
_atom_type_scat_dispersion_imag
_atom_type_scat_source
C C 0.0033 0.0016 'International Tables Vol C Tables 4.2.6.8 and 6.1.1.4'
H H 0.0000 0.0000 'International Tables Vol C Tables 4.2.6.8 and 6.1.1.4'
N N 0.0061 0.0033 'International Tables Vol C Tables 4.2.6.8 and 6.1.1.4'
O O 0.0106 0.0060 'International Tables Vol C Tables 4.2.6.8 and 6.1.1.4'
Re Re -1.0185 7.2310 'International Tables Vol C Tables 4.2.6.8 and 6.1.1.4'
Cl Cl 0.1484 0.1585 'International Tables Vol C Tables 4.2.6.8 and 6.1.1.4'

loop_
_geom_angle_atom_site_label_1
_geom_angle_atom_site_label_2
_geom_angle_atom_site_label_3
_geom_angle
_geom_angle_site_symmetry_1
O1 C1 Re1 179.6(4) .
O2 C2 Re1 176.4(4) .
O3 C3 Re1 178.8(4) .
O4 C4 C13 124.7(4) .
O4 C4 C5 117.3(4) .
C13 C4 C5 118.0(4) .
C6 C5 C4 122.0(4) .
C5 C6 C7 122.1(4) .
C8 C7 C12 118.9(4) .
C8 C7 C6 122.3(4) .
C12 C7 C6 118.8(4) .
C9 C8 C7 120.7(4) .
C8 C9 C10 120.5(4) .
C11 C10 C9 120.5(5) .
C10 C11 C12 120.5(4) .
C11 C12 C7 118.7(4) .
C11 C12 C13 122.0(4) .
C7 C12 C13 119.3(4) .
N1 C13 C4 126.9(4) .
N1 C13 C12 113.2(3) .
C4 C13 C12 119.6(3) .
N3 C14 C15 123.2(4) 2
N3 C14 N2 118.9(3) 2
C15 C14 N2 117.9(4) .
C16 C15 C14 120.0(4) .
C15 C16 C17 117.7(4) .
C18 C17 C16 119.3(4) 2
C17 C18 N3 124.4(4) 2
N2 N1 C13 123.0(3) .
N1 N2 C14 108.1(3) .
N1 N2 Re1 131.5(2) .
C14 N2 Re1 118.3(2) .
C14 N3 C18 115.4(4) 2
C14 N3 Re1 129.0(2) 2
C18 N3 Re1 115.1(3) .
C4 O4 Re1 130.1(3) .
C2 Re1 C3 86.52(19) .
C2 Re1 C1 87.37(19) .
C3 Re1 C1 89.6(2) .
C2 Re1 O4 179.14(14) .
C3 Re1 O4 93.16(16) .
C1 Re1 O4 93.42(16) .
C2 Re1 N2 95.93(16) .
C3 Re1 N2 92.13(17) .
C1 Re1 N2 176.35(15) .
O4 Re1 N2 83.29(11) .
C2 Re1 N3 98.22(15) .
C3 Re1 N3 174.74(15) .
C1 Re1 N3 88.33(16) .
O4 Re1 N3 82.14(12) .
N2 Re1 N3 89.66(13) .
C37 C38 C39 116.1(7) .
C37 C39 C38 118.7(7) 2_566
C39 C37 C38 122.0(7) 2_566

loop_
_geom_bond_atom_site_label_1
_geom_bond_atom_site_label_2
_geom_bond_distance
_geom_bond_site_symmetry_2
C1 O1 1.147(5) .
C1 Re1 1.934(5) .
C2 O2 1.157(6) .
C2 Re1 1.904(5) .
C3 O3 1.148(6) .
C3 Re1 1.907(5) .
C4 O4 1.287(5) .
C4 C13 1.422(6) .
C4 C5 1.437(5) .
C5 C6 1.339(6) .
C6 C7 1.424(6) .
C7 C8 1.407(6) .
C7 C12 1.414(6) .
C8 C9 1.360(7) .
C9 C10 1.380(7) .
C10 C11 1.373(6) .
C11 C12 1.400(6) .
C12 C13 1.462(6) .
C13 N1 1.348(5) .
C14 N3 1.337(5) 2
C14 C15 1.378(6) .
C14 N2 1.442(5) .
C15 C16 1.369(6) .
C16 C17 1.375(7) .
C17 C18 1.355(7) 2
C18 C17 1.355(7) 2
C18 N3 1.356(5) .
N1 N2 1.301(4) .
N2 Re1 2.133(3) .
N3 C14 1.337(5) 2
N3 Re1 2.258(3) .
O4 Re1 2.109(3) .
C38 C37 1.399(11) .
C38 C39 1.481(11) .
C39 C37 1.346(11) 2_566
C37 C39 1.346(11) 2_566
